data_1556132
loop_
_publ_author_name
'Lumbroso, Alexandre'
'Beaudet, Isabelle'
'Toupet, Lo\"ic'
'Le Grognec, Erwan'
'Quintard, Jean-Paul'

_publ_section_title
;
 Stereodivergent synthesis of iminosugars from stannylated derivatives of
 (S)-vinylglycinol.
;
_journal_issue 1
_journal_name_full 'Organic letters'
_journal_page_first 160
_journal_page_last 163
_journal_paper_doi 10.1021/ol303213r
_journal_volume 15
_journal_year 2013
_chemical_formula_sum 'C12 H17 N O6'
_chemical_formula_weight 271.27
_space_group_IT_number 19
_space_group_name_Hall 'P 2ac 2ab'
_space_group_name_H-M_alt 'P 21 21 21'
_symmetry_cell_setting orthorhombic
_symmetry_space_group_name_H-M 'P 21 21 21'
_atom_sites_solution_hydrogens geom
_atom_sites_solution_primary direct
_atom_sites_solution_secondary difmap
_audit_creation_method SHELXL-97
_cell_angle_alpha 90.00
_cell_angle_beta 90.00
_cell_angle_gamma 90.00
_cell_formula_units_Z 4
_cell_length_a 8.2000(10)
_cell_length_b 10.542(2)
_cell_length_c 14.773(3)
_cell_measurement_temperature 150(2)
_cell_volume 1277.0(4)
_computing_cell_refinement 'CrysAlis RED, Oxford Diffraction Ltd.,Version 1.171.26'
_computing_data_collection 'CrysAlis CCD, Oxford Diffraction Ltd.,Version 1.171.26'
_computing_data_reduction 'CrysAlis RED, Oxford Diffraction Ltd.,Version 1.171.26'
_computing_molecular_graphics 'PLATON_(Spek, 1998)'
_computing_publication_material 'SHELXL-97 (Sheldrick, 1997)'
_computing_structure_refinement 'SHELXL-97 (Sheldrick, 1997)'
_computing_structure_solution 'SIR-97_(Altomare & al., 1998)'
_diffrn_ambient_temperature 150(2)
_diffrn_detector_area_resol_mean 19.64
_diffrn_measured_fraction_theta_full 0.996
_diffrn_measured_fraction_theta_max 0.996
_diffrn_measurement_device_type 'CCD Saphire 3 Xcalibur'
_diffrn_measurement_method 'omega scan'
_diffrn_radiation_monochromator graphite
_diffrn_radiation_source 'fine-focus sealed tube'
_diffrn_radiation_type MoK\a
_diffrn_radiation_wavelength 0.71073
_diffrn_reflns_av_R_equivalents 0.0503
_diffrn_reflns_av_sigmaI/netI 0.0260
_diffrn_reflns_limit_h_max 10
_diffrn_reflns_limit_h_min -10
_diffrn_reflns_limit_k_max 13
_diffrn_reflns_limit_k_min -13
_diffrn_reflns_limit_l_max 18
_diffrn_reflns_limit_l_min -18
_diffrn_reflns_number 17020
_diffrn_reflns_theta_full 26.99
_diffrn_reflns_theta_max 26.99
_diffrn_reflns_theta_min 2.84
_exptl_absorpt_coefficient_mu 0.114
_exptl_absorpt_correction_type none
_exptl_crystal_colour colourless
_exptl_crystal_density_diffrn 1.411
_exptl_crystal_density_method 'not measured'
_exptl_crystal_description block
_exptl_crystal_F_000 576
_exptl_crystal_size_max 0.30
_exptl_crystal_size_mid 0.15
_exptl_crystal_size_min 0.15
_refine_diff_density_max 0.264
_refine_diff_density_min -0.145
_refine_diff_density_rms 0.041
_refine_ls_abs_structure_details 'Flack H D (1983), Acta Cryst. A39, 876-881'
_refine_ls_abs_structure_Flack -0.3(8)
_refine_ls_extinction_method none
_refine_ls_goodness_of_fit_ref 0.980
_refine_ls_hydrogen_treatment constr
_refine_ls_matrix_type full
_refine_ls_number_parameters 172
_refine_ls_number_reflns 2776
_refine_ls_number_restraints 0
_refine_ls_restrained_S_all 0.980
_refine_ls_R_factor_all 0.0367
_refine_ls_R_factor_gt 0.0310
_refine_ls_shift/su_max 0.000
_refine_ls_shift/su_mean 0.000
_refine_ls_structure_factor_coef Fsqd
_refine_ls_weighting_details 'calc w=1/[\s^2^(Fo^2^)+(0.0642P)^2^+0.0000P] where P=(Fo^2^+2Fc^2^)/3'
_refine_ls_weighting_scheme calc
_refine_ls_wR_factor_gt 0.0815
_refine_ls_wR_factor_ref 0.0844
_reflns_number_gt 2442
_reflns_number_total 2776
_reflns_threshold_expression >2sigma(I)
_cod_data_source_file ol303213r_si_003.cif
_cod_data_source_block elg5
_cod_depositor_comments
;
The following automatic conversions were performed:

data item '_symmetry_cell_setting' value 'Orthorhombic' was changed
to 'orthorhombic' in accordance with the
/home/saulius/struct/COD-crude-data/automatic-downloads/DataCite-retrospective/ACS/depositions/lib/dictionaries/cif_core.dic
dictionary named 'cif_core.dic' version 2.4.2 last updated on
2011-04-26.

Automatic conversion script
Id: cif_fix_values 6909 2019-04-08 15:41:33Z antanas 
;
_cod_original_sg_symbol_H-M P212121
_cod_database_code 1556132

loop_
_symmetry_equiv_pos_as_xyz
'x, y, z'
'-x+1/2, -y, z+1/2'
'x+1/2, -y+1/2, -z'
'-x, y+1/2, -z+1/2'

loop_
_atom_site_label
_atom_site_type_symbol
_atom_site_fract_x
_atom_site_fract_y
_atom_site_fract_z
_atom_site_U_iso_or_equiv
_atom_site_adp_type
_atom_site_occupancy
_atom_site_symmetry_multiplicity
_atom_site_calc_flag
_atom_site_refinement_flags
O1 O 0.19915(12) 0.34590(10) 0.18095(8) 0.0314(2) Uani 1 1 d .
O2 O -0.01010(12) 0.22626(10) 0.23156(7) 0.0280(2) Uani 1 1 d .
O3 O 0.16956(11) 0.15989(10) 0.41146(6) 0.0256(2) Uani 1 1 d .
O4 O 0.44483(10) 0.14826(10) 0.41570(7) 0.0260(2) Uani 1 1 d .
O5 O 0.41917(12) 0.11664(10) 0.06021(7) 0.0303(3) Uani 1 1 d .
O6 O 0.64226(12) 0.17956(12) 0.13557(7) 0.0343(3) Uani 1 1 d .
N1 N 0.23387(12) 0.13570(11) 0.21953(8) 0.0216(2) Uani 1 1 d .
C1 C 0.14780(18) 0.24455(13) 0.20852(9) 0.0244(3) Uani 1 1 d .
C2 C -0.03112(16) 0.09640(15) 0.26212(11) 0.0269(3) Uani 1 1 d .
H2A H -0.0930 0.0465 0.2169 0.032 Uiso 1 1 calc R
H2B H -0.0904 0.0940 0.3205 0.032 Uiso 1 1 calc R
C3 C 0.14234(16) 0.04339(13) 0.27316(9) 0.0218(3) Uani 1 1 d .
H3 H 0.1504 -0.0429 0.2453 0.026 Uiso 1 1 calc R
C4 C 0.20565(16) 0.04096(14) 0.37021(10) 0.0231(3) Uani 1 1 d .
H4 H 0.1552 -0.0303 0.4050 0.028 Uiso 1 1 calc R
C5 C 0.30786(16) 0.20038(14) 0.46264(9) 0.0242(3) Uani 1 1 d .
C6 C 0.39504(17) 0.03241(14) 0.37309(10) 0.0244(3) Uani 1 1 d .
H6 H 0.4305 -0.0423 0.4098 0.029 Uiso 1 1 calc R
C7 C 0.47268(16) 0.02859(14) 0.27966(10) 0.0238(3) Uani 1 1 d .
H7A H 0.4440 -0.0519 0.2490 0.029 Uiso 1 1 calc R
H7B H 0.5929 0.0327 0.2853 0.029 Uiso 1 1 calc R
C8 C 0.41128(14) 0.14112(13) 0.22376(9) 0.0208(3) Uani 1 1 d .
H8 H 0.4431 0.2211 0.2556 0.025 Uiso 1 1 calc R
C9 C 0.48625(16) 0.14282(13) 0.12975(9) 0.0225(3) Uani 1 1 d .
C10 C 0.72901(19) 0.18804(18) 0.05044(12) 0.0366(4) Uani 1 1 d .
H10A H 0.8415 0.2152 0.0617 0.055 Uiso 1 1 calc R
H10B H 0.6748 0.2499 0.0111 0.055 Uiso 1 1 calc R
H10C H 0.7295 0.1048 0.0209 0.055 Uiso 1 1 calc R
C11 C 0.31579(19) 0.34312(15) 0.45812(11) 0.0315(3) Uani 1 1 d .
H11A H 0.2222 0.3793 0.4903 0.047 Uiso 1 1 calc R
H11B H 0.3133 0.3703 0.3947 0.047 Uiso 1 1 calc R
H11C H 0.4170 0.3725 0.4864 0.047 Uiso 1 1 calc R
C12 C 0.30283(18) 0.14997(16) 0.55923(10) 0.0302(3) Uani 1 1 d .
H12A H 0.2086 0.1860 0.5909 0.045 Uiso 1 1 calc R
H12B H 0.4032 0.1742 0.5909 0.045 Uiso 1 1 calc R
H12C H 0.2935 0.0573 0.5581 0.045 Uiso 1 1 calc R

loop_
_atom_site_aniso_label
_atom_site_aniso_U_11
_atom_site_aniso_U_22
_atom_site_aniso_U_33
_atom_site_aniso_U_23
_atom_site_aniso_U_13
_atom_site_aniso_U_12
O1 0.0363(5) 0.0190(5) 0.0388(6) 0.0050(5) -0.0027(5) -0.0003(5)
O2 0.0227(4) 0.0247(5) 0.0366(6) 0.0004(4) -0.0028(4) 0.0018(4)
O3 0.0241(5) 0.0267(6) 0.0259(5) -0.0062(4) -0.0022(4) -0.0003(4)
O4 0.0237(5) 0.0294(6) 0.0250(5) -0.0033(4) -0.0003(4) -0.0026(4)
O5 0.0335(5) 0.0333(6) 0.0242(5) -0.0007(4) -0.0018(4) -0.0031(4)
O6 0.0263(5) 0.0509(7) 0.0258(5) 0.0031(5) 0.0027(4) -0.0091(5)
N1 0.0238(5) 0.0180(6) 0.0230(6) 0.0022(5) -0.0004(4) -0.0008(4)
C1 0.0278(6) 0.0212(7) 0.0241(7) -0.0010(6) -0.0033(5) 0.0001(5)
C2 0.0245(7) 0.0248(8) 0.0313(8) 0.0000(6) -0.0025(6) -0.0045(6)
C3 0.0242(6) 0.0164(6) 0.0247(7) -0.0010(6) 0.0005(5) -0.0036(5)
C4 0.0263(6) 0.0191(7) 0.0240(7) 0.0007(6) 0.0011(5) -0.0011(5)
C5 0.0232(6) 0.0269(7) 0.0225(7) -0.0016(6) -0.0012(5) -0.0025(5)
C6 0.0282(7) 0.0203(7) 0.0247(7) 0.0034(6) -0.0021(5) 0.0019(6)
C7 0.0251(6) 0.0208(7) 0.0257(7) 0.0026(6) -0.0004(5) 0.0049(5)
C8 0.0218(6) 0.0172(6) 0.0232(7) 0.0016(6) -0.0010(5) -0.0008(5)
C9 0.0246(6) 0.0165(6) 0.0265(7) 0.0036(6) -0.0016(5) 0.0019(5)
C10 0.0336(8) 0.0428(10) 0.0335(9) 0.0031(8) 0.0096(6) -0.0047(7)
C11 0.0356(7) 0.0269(8) 0.0321(8) -0.0010(6) 0.0014(6) -0.0018(6)
C12 0.0327(7) 0.0345(8) 0.0234(7) 0.0011(7) -0.0018(6) -0.0064(7)

loop_
_atom_type_symbol
_atom_type_description
_atom_type_scat_dispersion_real
_atom_type_scat_dispersion_imag
_atom_type_scat_source
C C 0.0033 0.0016 'International Tables Vol C Tables 4.2.6.8 and 6.1.1.4'
H H 0.0000 0.0000 'International Tables Vol C Tables 4.2.6.8 and 6.1.1.4'
N N 0.0061 0.0033 'International Tables Vol C Tables 4.2.6.8 and 6.1.1.4'
O O 0.0106 0.0060 'International Tables Vol C Tables 4.2.6.8 and 6.1.1.4'

loop_
_geom_angle_atom_site_label_1
_geom_angle_atom_site_label_2
_geom_angle_atom_site_label_3
_geom_angle
C1 O2 C2 109.05(10)
C4 O3 C5 108.93(10)
C5 O4 C6 108.47(10)
C9 O6 C10 115.56(11)
C1 N1 C8 119.42(11)
C1 N1 C3 111.14(11)
C8 N1 C3 121.02(11)
O1 C1 O2 122.68(13)
O1 C1 N1 127.00(13)
O2 C1 N1 110.32(12)
O2 C2 C3 105.43(10)
O2 C2 H2A 110.7
C3 C2 H2A 110.7
O2 C2 H2B 110.7
C3 C2 H2B 110.7
H2A C2 H2B 108.8
N1 C3 C4 110.23(11)
N1 C3 C2 100.11(11)
C4 C3 C2 114.89(12)
N1 C3 H3 110.4
C4 C3 H3 110.4
C2 C3 H3 110.4
O3 C4 C3 108.46(11)
O3 C4 C6 104.28(11)
C3 C4 C6 111.49(11)
O3 C4 H4 110.8
C3 C4 H4 110.8
C6 C4 H4 110.8
O4 C5 O3 104.60(11)
O4 C5 C11 109.16(11)
O3 C5 C11 108.01(12)
O4 C5 C12 109.97(12)
O3 C5 C12 111.72(11)
C11 C5 C12 113.00(13)
O4 C6 C7 107.57(11)
O4 C6 C4 104.29(11)
C7 C6 C4 113.24(11)
O4 C6 H6 110.5
C7 C6 H6 110.5
C4 C6 H6 110.5
C6 C7 C8 109.36(11)
C6 C7 H7A 109.8
C8 C7 H7A 109.8
C6 C7 H7B 109.8
C8 C7 H7B 109.8
H7A C7 H7B 108.2
N1 C8 C9 111.43(11)
N1 C8 C7 108.73(11)
C9 C8 C7 111.68(11)
N1 C8 H8 108.3
C9 C8 H8 108.3
C7 C8 H8 108.3
O5 C9 O6 124.08(13)
O5 C9 C8 126.57(13)
O6 C9 C8 109.35(11)
O6 C10 H10A 109.5
O6 C10 H10B 109.5
H10A C10 H10B 109.5
O6 C10 H10C 109.5
H10A C10 H10C 109.5
H10B C10 H10C 109.5
C5 C11 H11A 109.5
C5 C11 H11B 109.5
H11A C11 H11B 109.5
C5 C11 H11C 109.5
H11A C11 H11C 109.5
H11B C11 H11C 109.5
C5 C12 H12A 109.5
C5 C12 H12B 109.5
H12A C12 H12B 109.5
C5 C12 H12C 109.5
H12A C12 H12C 109.5
H12B C12 H12C 109.5

loop_
_geom_bond_atom_site_label_1
_geom_bond_atom_site_label_2
_geom_bond_distance
O1 C1 1.2185(18)
O2 C1 1.3525(18)
O2 C2 1.4518(19)
O3 C4 1.4250(18)
O3 C5 1.4283(16)
O4 C5 1.4297(16)
O4 C6 1.4333(19)
O5 C9 1.1976(17)
O6 C9 1.3394(17)
O6 C10 1.4477(19)
N1 C1 1.3570(18)
N1 C8 1.4572(15)
N1 C3 1.4622(18)
C2 C3 1.5369(19)
C2 H2A 0.9900
C2 H2B 0.9900
C3 C4 1.525(2)
C3 H3 1.0000
C4 C6 1.5562(19)
C4 H4 1.0000
C5 C11 1.508(2)
C5 C12 1.523(2)
C6 C7 1.521(2)
C6 H6 1.0000
C7 C8 1.5306(19)
C7 H7A 0.9900
C7 H7B 0.9900
C8 C9 1.5188(19)
C8 H8 1.0000
C10 H10A 0.9800
C10 H10B 0.9800
C10 H10C 0.9800
C11 H11A 0.9800
C11 H11B 0.9800
C11 H11C 0.9800
C12 H12A 0.9800
C12 H12B 0.9800
C12 H12C 0.9800

loop_
_geom_torsion_atom_site_label_1
_geom_torsion_atom_site_label_2
_geom_torsion_atom_site_label_3
_geom_torsion_atom_site_label_4
_geom_torsion
C2 O2 C1 O1 -179.62(13)
C2 O2 C1 N1 1.29(16)
C8 N1 C1 O1 18.3(2)
C3 N1 C1 O1 166.73(14)
C8 N1 C1 O2 -162.70(12)
C3 N1 C1 O2 -14.22(16)
C1 O2 C2 C3 11.09(15)
C1 N1 C3 C4 -101.81(13)
C8 N1 C3 C4 46.09(17)
C1 N1 C3 C2 19.62(14)
C8 N1 C3 C2 167.51(12)
O2 C2 C3 N1 -17.78(14)
O2 C2 C3 C4 100.26(14)
C5 O3 C4 C3 -137.38(11)
C5 O3 C4 C6 -18.47(14)
N1 C3 C4 O3 66.38(14)
C2 C3 C4 O3 -45.79(15)
N1 C3 C4 C6 -47.88(16)
C2 C3 C4 C6 -160.04(12)
C6 O4 C5 O3 -30.22(14)
C6 O4 C5 C11 -145.61(11)
C6 O4 C5 C12 89.89(13)
C4 O3 C5 O4 30.28(14)
C4 O3 C5 C11 146.48(12)
C4 O3 C5 C12 -88.64(14)
C5 O4 C6 C7 139.12(11)
C5 O4 C6 C4 18.61(14)
O3 C4 C6 O4 -0.13(14)
C3 C4 C6 O4 116.70(12)
O3 C4 C6 C7 -116.77(13)
C3 C4 C6 C7 0.05(17)
O4 C6 C7 C8 -61.45(13)
C4 C6 C7 C8 53.25(16)
C1 N1 C8 C9 -83.74(15)
C3 N1 C8 C9 130.94(13)
C1 N1 C8 C7 152.76(12)
C3 N1 C8 C7 7.44(17)
C6 C7 C8 N1 -57.16(15)
C6 C7 C8 C9 179.48(11)
C10 O6 C9 O5 0.8(2)
C10 O6 C9 C8 -178.85(13)
N1 C8 C9 O5 -15.0(2)
C7 C8 C9 O5 106.76(16)
N1 C8 C9 O6 164.55(12)
C7 C8 C9 O6 -73.63(14)
